data_7230173
loop_
_publ_author_name
'Hari, Nairita'
'Mandal, Shuvankar'
'Jana, Arpita'
'Sparkes, Hazel A.'
'Mohanta, Sasankasekhar'

_publ_section_title
;
 Syntheses, crystal structures, magnetic properties and ESI-MS studies of
 a series of trinuclear CuIIMIICuII compounds (M = Cu, Ni, Co, Fe, Mn, Zn)
;
_journal_issue 14
_journal_name_full 'RSC Advances'
_journal_page_first 7315
_journal_paper_doi 10.1039/C7RA13763J
_journal_volume 8
_journal_year 2018
_chemical_absolute_configuration unk
_chemical_formula_moiety 'C43 H48 Co Cu2 N4 O6, C3 H6 O, 2(Cl O4)'
_chemical_formula_sum 'C46 H54 Cl2 Co Cu2 N4 O15'
_chemical_formula_weight 1159.84
_space_group_crystal_system monoclinic
_space_group_IT_number 9
_space_group_name_Hall 'C -2yc'
_space_group_name_H-M_alt 'C 1 c 1'
_symmetry_space_group_name_Hall 'C -2yc'
_symmetry_space_group_name_H-M 'C 1 c 1'
_atom_sites_solution_hydrogens mixed
_atom_sites_solution_primary direct
_audit_creation_date 2018-01-25
_audit_creation_method
;
Olex2 1.2
(compiled 2017.08.10 svn.r3458 for OlexSys, GUI svn.r5381)
;
_audit_update_record
;
2018-02-01 deposited with the CCDC.
2018-02-06 downloaded from the CCDC.
;
_cell_angle_alpha 90
_cell_angle_beta 112.976(2)
_cell_angle_gamma 90
_cell_formula_units_Z 4
_cell_length_a 20.9449(9)
_cell_length_b 13.2515(6)
_cell_length_c 19.8004(9)
_cell_measurement_reflns_used 9859
_cell_measurement_temperature 296(2)
_cell_measurement_theta_max 25.515
_cell_measurement_theta_min 2.235
_cell_volume 5059.7(4)
_computing_cell_refinement 'SAINT v8.34A (Bruker, 2013)'
_computing_data_collection 'Bruker Apex suite'
_computing_data_reduction 'SAINT v8.34A (Bruker, 2013)'
_computing_molecular_graphics 'Olex2 (Dolomanov et al., 2009)'
_computing_publication_material 'Olex2 (Dolomanov et al., 2009)'
_computing_structure_refinement 'ShelXL (Sheldrick, 2015)'
_computing_structure_solution 'ShelXS-1997 (Sheldrick, 2008)'
_diffrn_ambient_temperature 296(2)
_diffrn_detector 'Bruker area detector'
_diffrn_detector_type 'CCD area detector'
_diffrn_measured_fraction_theta_full 1.000
_diffrn_measured_fraction_theta_max 0.996
_diffrn_measurement_device 'Bruker Apex II kappa CCD area detector'
_diffrn_measurement_device_type 'Bruker APEX-II CCD'
_diffrn_measurement_method '\f and \w scans'
_diffrn_radiation_monochromator graphite
_diffrn_radiation_type MoK\a
_diffrn_radiation_wavelength 0.71073
_diffrn_reflns_av_R_equivalents 0.0278
_diffrn_reflns_av_unetI/netI 0.0291
_diffrn_reflns_Laue_measured_fraction_full 1.000
_diffrn_reflns_Laue_measured_fraction_max 0.996
_diffrn_reflns_limit_h_max 25
_diffrn_reflns_limit_h_min -25
_diffrn_reflns_limit_k_max 15
_diffrn_reflns_limit_k_min -16
_diffrn_reflns_limit_l_max 23
_diffrn_reflns_limit_l_min -24
_diffrn_reflns_number 34320
_diffrn_reflns_point_group_measured_fraction_full 1.000
_diffrn_reflns_point_group_measured_fraction_max 0.996
_diffrn_reflns_theta_full 25.242
_diffrn_reflns_theta_max 25.715
_diffrn_reflns_theta_min 1.865
_exptl_absorpt_coefficient_mu 1.332
_exptl_absorpt_correction_T_max 0.7453
_exptl_absorpt_correction_T_min 0.5272
_exptl_absorpt_correction_type multi-scan
_exptl_absorpt_process_details
'SADABS-2014/5 (Bruker,2014/5) was used for absorption correction. wR2(int) was 0.0943 before and 0.0487 after correction. The Ratio of minimum to maximum transmission is 0.7074. The \l/2 correction factor is 0.00150.'
_exptl_crystal_colour red
_exptl_crystal_colour_primary red
_exptl_crystal_density_diffrn 1.523
_exptl_crystal_description plate
_exptl_crystal_F_000 2388
_exptl_crystal_size_max 0.8
_exptl_crystal_size_mid 0.12
_exptl_crystal_size_min 0.1
_refine_diff_density_max 0.574
_refine_diff_density_min -1.116
_refine_diff_density_rms 0.063
_refine_ls_abs_structure_details
;
 Refined as an inversion twin.
;
_refine_ls_abs_structure_Flack 0.20(2)
_refine_ls_extinction_method none
_refine_ls_goodness_of_fit_ref 1.040
_refine_ls_hydrogen_treatment mixed
_refine_ls_matrix_type full
_refine_ls_number_parameters 643
_refine_ls_number_reflns 9017
_refine_ls_number_restraints 259
_refine_ls_restrained_S_all 1.049
_refine_ls_R_factor_all 0.0440
_refine_ls_R_factor_gt 0.0395
_refine_ls_shift/su_max 0.001
_refine_ls_shift/su_mean 0.000
_refine_ls_structure_factor_coef Fsqd
_refine_ls_weighting_details 'w=1/[\s^2^(Fo^2^)+(0.0632P)^2^+6.3411P] where P=(Fo^2^+2Fc^2^)/3'
_refine_ls_weighting_scheme calc
_refine_ls_wR_factor_gt 0.1053
_refine_ls_wR_factor_ref 0.1091
_reflns_Friedel_coverage 0.998
_reflns_Friedel_fraction_full 1.000
_reflns_Friedel_fraction_max 0.996
_reflns_number_gt 8247
_reflns_number_total 9017
_reflns_threshold_expression 'I > 2\s(I)'
_cod_data_source_file c7ra13763j2.cif
_cod_data_source_block 3
_cod_original_cell_volume 5059.6(4)
_cod_database_code 7230173
_shelx_shelxl_version_number 2017/1
_shelx_space_group_comment
;
The symmetry employed for this shelxl refinement is uniquely defined
by the following loop, which should always be used as a source of
symmetry information in preference to the above space-group names.
They are only intended as comments.
;
_shelx_estimated_absorpt_t_max 0.878
_shelx_estimated_absorpt_t_min 0.415
_olex2_refinement_description
;
1. Twinned data refinement
 Scales: 0.80(2)
 0.20(2)
2. Fixed Uiso
 At 1.2 times of:
  All C(H) groups, All C(H,H) groups
 At 1.5 times of:
  All C(H,H,H) groups
3. Restrained distances
 O5-H5A = O5-H5B
 0.82 with sigma of 0.01
 C13-C12 \\sim C11-C12 \\sim C11-C10 \\sim C9-C10 \\sim C8-C9 \\sim C13-C8
 with sigma of 0.01
 C33-C32 \\sim C31-C32 \\sim C30-C31 \\sim C30-C29 \\sim C28-C29 \\sim C28-C33
 with sigma of 0.01
 Cl1-O8A \\sim Cl1-O10A \\sim Cl1-O7 \\sim Cl1-O9A
 with sigma of 0.01
 C43-C42 \\sim C42-C41
 with sigma of 0.01
 Cl1-O10A \\sim Cl1A-O10B \\sim Cl1-O9A \\sim Cl1A-O9B \\sim Cl1-O8A \\sim
Cl1A-O8B \\sim Cl1A-O7 ~
 Cl1-O7
 with sigma of 0.01
 Cl2A-O11A \\sim Cl2-O11 \\sim Cl2-O12 \\sim Cl2A-O12A \\sim Cl2-O14 \\sim
Cl2A-O14A \\sim Cl2-O13 ~
 Cl2A-O13A
 with sigma of 0.01
4. Uiso/Uaniso restraints and constraints
O9A \\sim O10A \\sim O10B \\sim O9B \\sim O8B \\sim O8A \\sim O7: within 2A
with sigma of 0.01 and sigma for terminal atoms of 0.02
Cl2 \\sim O11 \\sim O12 \\sim O13 \\sim O14 \\sim O12A \\sim Cl2A \\sim O11A
\\sim O14A \\sim O13A: within 2A with sigma of 0.01 and sigma for terminal
atoms of 0.02
Uanis(C41) \\sim Ueq: with sigma of 0.003 and sigma for terminal atoms of 0.006
Uanis(C42) = Uanis(C43)
Uanis(C44) = Uanis(C45)
Uanis(C45) = Uanis(C46)
Uanis(O15) = Uanis(C45)
Uanis(O6) = Uanis(C42)
Uanis(Cl1) = Uanis(Cl1A)
Uanis(O9A) = Uanis(O9B)
Uanis(O8A) = Uanis(O8B)
Uanis(O10B) = Uanis(O10A)
Uanis(O14A) = Uanis(O14)
Uanis(O13) = Uanis(O13A)
Uanis(Cl2) = Uanis(Cl2A)
Uanis(O12A) = Uanis(O12)
Uanis(O11) = Uanis(O11A)
5. Others
 Sof(O9B)=Sof(Cl1A)=Sof(O8B)=Sof(O10B)=1-FVAR(1)
 Sof(Cl1)=Sof(O8A)=Sof(O9A)=Sof(O10A)=FVAR(1)
 Sof(O12A)=Sof(Cl2A)=Sof(O11A)=Sof(O14A)=Sof(O13A)=1-FVAR(2)
 Sof(Cl2)=Sof(O11)=Sof(O12)=Sof(O13)=Sof(O14)=FVAR(2)
6.a Ternary CH refined with riding coordinates:
 C8(H8), C13(H13), C28(H28), C33(H33)
6.b Secondary CH2 refined with riding coordinates:
 C9(H9A,H9B), C10(H10A,H10B), C11(H11A,H11B), C12(H12A,H12B), C29(H29A,H29B),
 C30(H30A,H30B), C31(H31A,H31B), C32(H32A,H32B)
6.c Aromatic/amide H refined with riding coordinates:
 C2(H2), C3(H3), C4(H4), C5(H5), C7(H7), C14(H14), C16(H16), C17(H17),
 C18(H18), C19(H19), C22(H22), C23(H23), C24(H24), C25(H25), C27(H27), C34(H34),
  C36(H36), C37(H37), C38(H38), C39(H39)
6.d Idealised Me refined as rotating group:
 C41(H41A,H41B,H41C), C43(H43A,H43B,H43C), C44(H44A,H44B,H44C), C46(H46A,H46B,
 H46C)
;
_olex2_submission_special_instructions 'No special instructions were received'

loop_
_space_group_symop_operation_xyz
'x, y, z'
'x, -y, z+1/2'
'x+1/2, y+1/2, z'
'x+1/2, -y+1/2, z+1/2'

loop_
_atom_site_label
_atom_site_type_symbol
_atom_site_fract_x
_atom_site_fract_y
_atom_site_fract_z
_atom_site_U_iso_or_equiv
_atom_site_adp_type
_atom_site_occupancy
_atom_site_site_symmetry_order
_atom_site_calc_flag
_atom_site_refinement_flags_posn
_atom_site_refinement_flags_adp
_atom_site_refinement_flags_occupancy
_atom_site_disorder_assembly
_atom_site_disorder_group
C1 C 0.3497(4) 0.4168(6) 0.2931(4) 0.0450(16) Uani 1 1 d . . . . .
C2 C 0.3599(4) 0.5198(6) 0.2902(5) 0.059(2) Uani 1 1 d . . . . .
H2 H 0.375765 0.557227 0.333313 0.071 Uiso 1 1 calc R . . . .
C3 C 0.3467(5) 0.5682(8) 0.2234(6) 0.080(3) Uani 1 1 d . . . . .
H3 H 0.354887 0.637149 0.223063 0.096 Uiso 1 1 calc R . . . .
C4 C 0.3223(6) 0.5171(8) 0.1593(5) 0.082(3) Uani 1 1 d . . . . .
H4 H 0.314152 0.550255 0.115254 0.099 Uiso 1 1 calc R . . . .
C5 C 0.3097(5) 0.4144(7) 0.1600(4) 0.067(2) Uani 1 1 d . . . . .
H5 H 0.293022 0.379254 0.115853 0.080 Uiso 1 1 calc R . . . .
C6 C 0.3215(4) 0.3622(6) 0.2252(4) 0.0506(17) Uani 1 1 d . . . . .
C7 C 0.3008(4) 0.2585(6) 0.2197(4) 0.0530(19) Uani 1 1 d . . . . .
H7 H 0.283502 0.230286 0.172927 0.064 Uiso 1 1 calc R . . . .
C8 C 0.2768(5) 0.0980(6) 0.2616(3) 0.062(2) Uani 1 1 d D . . . .
H8 H 0.231898 0.101421 0.266132 0.074 Uiso 1 1 calc R . . . .
C9 C 0.2631(5) 0.0460(6) 0.1893(4) 0.070(2) Uani 1 1 d D . . . .
H9A H 0.228200 0.083527 0.150073 0.084 Uiso 1 1 calc R . . . .
H9B H 0.305307 0.045857 0.180037 0.084 Uiso 1 1 calc R . . . .
C10 C 0.2386(6) -0.0612(6) 0.1890(5) 0.088(3) Uani 1 1 d D . . . .
H10A H 0.190979 -0.059413 0.185014 0.106 Uiso 1 1 calc R . . . .
H10B H 0.238725 -0.094610 0.145416 0.106 Uiso 1 1 calc R . . . .
C11 C 0.2799(7) -0.1238(7) 0.2542(5) 0.097(4) Uani 1 1 d D . . . .
H11A H 0.323818 -0.141314 0.251526 0.116 Uiso 1 1 calc R . . . .
H11B H 0.255060 -0.186023 0.253008 0.116 Uiso 1 1 calc R . . . .
C12 C 0.2936(6) -0.0692(6) 0.3264(4) 0.068(2) Uani 1 1 d D . . . .
H12A H 0.250665 -0.063392 0.333890 0.082 Uiso 1 1 calc R . . . .
H12B H 0.326021 -0.108206 0.366709 0.082 Uiso 1 1 calc R . . . .
C13 C 0.3233(5) 0.0356(5) 0.3260(4) 0.0588(19) Uani 1 1 d D . . . .
H13 H 0.367193 0.026248 0.319895 0.071 Uiso 1 1 calc R . . . .
C14 C 0.3542(4) 0.0571(5) 0.4560(4) 0.0460(16) Uani 1 1 d . . . . .
H14 H 0.350184 -0.012610 0.458031 0.055 Uiso 1 1 calc R . . . .
C15 C 0.3774(4) 0.1116(5) 0.5254(4) 0.0429(15) Uani 1 1 d . . . . .
C16 C 0.3871(5) 0.0561(5) 0.5895(4) 0.0546(19) Uani 1 1 d . . . . .
H16 H 0.377927 -0.012776 0.585374 0.066 Uiso 1 1 calc R . . . .
C17 C 0.4097(5) 0.0998(6) 0.6575(4) 0.058(2) Uani 1 1 d . . . . .
H17 H 0.417195 0.061083 0.699135 0.069 Uiso 1 1 calc R . . . .
C18 C 0.4210(4) 0.2033(6) 0.6628(4) 0.0509(17) Uani 1 1 d . . . . .
H18 H 0.434662 0.234615 0.708339 0.061 Uiso 1 1 calc R . . . .
C19 C 0.4122(4) 0.2608(5) 0.6013(4) 0.0389(14) Uani 1 1 d . . . . .
H19 H 0.419920 0.330036 0.606199 0.047 Uiso 1 1 calc R . . . .
C20 C 0.3921(4) 0.2169(5) 0.5327(4) 0.0370(14) Uani 1 1 d . . . . .
C21 C 0.5059(4) 0.2249(5) 0.3845(4) 0.0396(15) Uani 1 1 d . . . . .
C22 C 0.4859(5) 0.2767(6) 0.3168(4) 0.0515(18) Uani 1 1 d . . . . .
H22 H 0.478755 0.346059 0.315317 0.062 Uiso 1 1 calc R . . . .
C23 C 0.4768(5) 0.2259(6) 0.2535(4) 0.056(2) Uani 1 1 d . . . . .
H23 H 0.461372 0.260618 0.209151 0.067 Uiso 1 1 calc R . . . .
C24 C 0.4902(5) 0.1239(6) 0.2547(4) 0.060(2) Uani 1 1 d . . . . .
H24 H 0.484664 0.090232 0.211563 0.072 Uiso 1 1 calc R . . . .
C25 C 0.5114(5) 0.0733(6) 0.3190(4) 0.059(2) Uani 1 1 d . . . . .
H25 H 0.521713 0.004950 0.319532 0.070 Uiso 1 1 calc R . . . .
C26 C 0.5184(4) 0.1208(5) 0.3850(4) 0.0436(15) Uani 1 1 d . . . . .
C27 C 0.5408(4) 0.0572(6) 0.4503(4) 0.0509(18) Uani 1 1 d . . . . .
H27 H 0.544744 -0.011797 0.444165 0.061 Uiso 1 1 calc R . . . .
C28 C 0.5744(5) 0.0220(5) 0.5817(4) 0.0577(19) Uani 1 1 d D . . . .
H28 H 0.532152 0.011352 0.590904 0.069 Uiso 1 1 calc R . . . .
C29 C 0.6015(5) -0.0810(5) 0.5734(4) 0.0566(19) Uani 1 1 d D . . . .
H29A H 0.642091 -0.073846 0.561603 0.068 Uiso 1 1 calc R . . . .
H29B H 0.566357 -0.117503 0.533712 0.068 Uiso 1 1 calc R . . . .
C30 C 0.6203(7) -0.1391(7) 0.6446(5) 0.098(4) Uani 1 1 d D . . . .
H30A H 0.577759 -0.158716 0.649652 0.118 Uiso 1 1 calc R . . . .
H30B H 0.644182 -0.200438 0.641334 0.118 Uiso 1 1 calc R . . . .
C31 C 0.6646(7) -0.0836(6) 0.7120(5) 0.092(4) Uani 1 1 d D . . . .
H31A H 0.711513 -0.080266 0.713790 0.110 Uiso 1 1 calc R . . . .
H31B H 0.666047 -0.121100 0.754623 0.110 Uiso 1 1 calc R . . . .
C32 C 0.6397(5) 0.0220(5) 0.7160(4) 0.059(2) Uani 1 1 d D . . . .
H32A H 0.674915 0.057857 0.755960 0.071 Uiso 1 1 calc R . . . .
H32B H 0.598173 0.018761 0.726513 0.071 Uiso 1 1 calc R . . . .
C33 C 0.6239(4) 0.0793(5) 0.6456(3) 0.0539(18) Uani 1 1 d D . . . .
H33 H 0.667484 0.084040 0.638368 0.065 Uiso 1 1 calc R . . . .
C34 C 0.6058(4) 0.2346(5) 0.6986(4) 0.0468(17) Uani 1 1 d . . . . .
H34 H 0.627241 0.203491 0.743993 0.056 Uiso 1 1 calc R . . . .
C35 C 0.5842(4) 0.3386(5) 0.6977(3) 0.0438(15) Uani 1 1 d . . . . .
C36 C 0.5987(5) 0.3830(6) 0.7669(4) 0.0567(19) Uani 1 1 d . . . . .
H36 H 0.619954 0.344306 0.808969 0.068 Uiso 1 1 calc R . . . .
C37 C 0.5824(6) 0.4811(7) 0.7737(4) 0.072(3) Uani 1 1 d . . . . .
H37 H 0.592882 0.509486 0.819764 0.087 Uiso 1 1 calc R . . . .
C38 C 0.5502(6) 0.5373(7) 0.7111(5) 0.082(3) Uani 1 1 d . . . . .
H38 H 0.539674 0.604555 0.715319 0.098 Uiso 1 1 calc R . . . .
C39 C 0.5333(5) 0.4965(6) 0.6429(4) 0.061(2) Uani 1 1 d . . . . .
H39 H 0.510229 0.535854 0.601660 0.073 Uiso 1 1 calc R . . . .
C40 C 0.5500(4) 0.3976(5) 0.6342(4) 0.0424(15) Uani 1 1 d . . . . .
C41 C 0.5209(6) 0.6768(8) 0.4054(7) 0.100(3) Uani 1 1 d D U . . .
H41A H 0.563562 0.712825 0.416449 0.150 Uiso 1 1 calc GR . . . .
H41B H 0.489187 0.718019 0.417519 0.150 Uiso 1 1 calc GR . . . .
H41C H 0.500954 0.660715 0.354066 0.150 Uiso 1 1 calc GR . . . .
C42 C 0.5346(4) 0.5835(7) 0.4484(5) 0.0756(12) Uani 1 1 d D . . . .
C43 C 0.6020(5) 0.5766(7) 0.5080(5) 0.0756(12) Uani 1 1 d D . . . .
H43A H 0.624743 0.640933 0.514923 0.113 Uiso 1 1 calc GR . . . .
H43B H 0.629444 0.526847 0.496424 0.113 Uiso 1 1 calc GR . . . .
H43C H 0.596391 0.557557 0.552129 0.113 Uiso 1 1 calc GR . . . .
C44 C 0.6831(7) 0.3437(12) 0.4410(8) 0.119(2) Uani 1 1 d . . . . .
H44A H 0.664533 0.394216 0.463008 0.179 Uiso 1 1 calc GR . . . .
H44B H 0.653796 0.337508 0.389880 0.179 Uiso 1 1 calc GR . . . .
H44C H 0.728895 0.362984 0.445963 0.179 Uiso 1 1 calc GR . . . .
C45 C 0.6862(8) 0.2444(13) 0.4785(9) 0.119(2) Uani 1 1 d . . . . .
C46 C 0.7010(7) 0.1474(11) 0.4481(8) 0.119(2) Uani 1 1 d . . . . .
H46A H 0.746302 0.150639 0.446795 0.179 Uiso 1 1 calc GR . . . .
H46B H 0.666938 0.137351 0.399345 0.179 Uiso 1 1 calc GR . . . .
H46C H 0.699252 0.092273 0.478778 0.179 Uiso 1 1 calc GR . . . .
Cl1 Cl 0.2068(6) 0.3381(17) 0.4279(13) 0.0599(8) Uani 0.321(13) 1 d D . P A 1
Cl2 Cl 0.4062(8) 0.7578(13) 0.5201(10) 0.0769(8) Uani 0.630(16) 1 d D U P B 1
Co1 Co 0.44885(6) 0.39043(5) 0.46327(5) 0.03500(17) Uani 1 1 d . . . . .
Cu1 Cu 0.34232(4) 0.23817(6) 0.37434(3) 0.0396(2) Uani 1 1 d . . . . .
Cu2 Cu 0.55393(3) 0.22916(5) 0.54226(3) 0.0386(2) Uani 1 1 d . . . . .
H5A H 0.349(2) 0.457(6) 0.478(4) 0.07(3) Uiso 1 1 d D . . . .
H5B H 0.387(5) 0.539(3) 0.478(4) 0.07(3) Uiso 1 1 d D . . . .
N1 N 0.3036(3) 0.2016(5) 0.2718(3) 0.0480(14) Uani 1 1 d . . . . .
N2 N 0.3390(3) 0.0960(4) 0.3934(3) 0.0447(13) Uani 1 1 d . . . . .
N3 N 0.5552(3) 0.0898(4) 0.5153(3) 0.0443(13) Uani 1 1 d . . . . .
N4 N 0.5973(3) 0.1825(4) 0.6413(3) 0.0423(12) Uani 1 1 d . . . . .
O1 O 0.3676(3) 0.3722(3) 0.3582(2) 0.0416(10) Uani 1 1 d . . . . .
O2 O 0.3880(3) 0.2731(3) 0.4754(2) 0.0401(11) Uani 1 1 d . . . . .
O3 O 0.5123(3) 0.2783(3) 0.4442(2) 0.0460(12) Uani 1 1 d . . . . .
O4 O 0.5328(3) 0.3620(3) 0.5661(2) 0.0432(11) Uani 1 1 d . . . . .
O5 O 0.3872(3) 0.4833(4) 0.4961(3) 0.0526(12) Uani 1 1 d D . . . .
O6 O 0.4920(3) 0.5183(5) 0.4364(3) 0.0756(12) Uani 1 1 d . . . . .
O7 O 0.1358(3) 0.3647(6) 0.3919(4) 0.093(2) Uani 1 1 d D U . . .
O11 O 0.3641(10) 0.7956(13) 0.5580(10) 0.111(4) Uani 0.630(16) 1 d D U P B 1
O12 O 0.4695(9) 0.7136(11) 0.5701(9) 0.121(4) Uani 0.630(16) 1 d D U P B 1
O13 O 0.4377(10) 0.8457(13) 0.5022(10) 0.104(4) Uani 0.630(16) 1 d D U P B 1
O14 O 0.3676(14) 0.7023(17) 0.4542(14) 0.100(4) Uani 0.630(16) 1 d D U P B 1
O15 O 0.6769(5) 0.2453(8) 0.5319(6) 0.119(2) Uani 1 1 d . . . . .
O8A O 0.225(2) 0.261(2) 0.3885(18) 0.078(4) Uani 0.321(13) 1 d D U P A 1
O9A O 0.2233(18) 0.297(3) 0.4991(15) 0.123(5) Uani 0.321(13) 1 d D U P A 1
O10A O 0.2421(14) 0.429(2) 0.4265(16) 0.106(4) Uani 0.321(13) 1 d D U P A 1
O9B O 0.2067(8) 0.2447(12) 0.4695(10) 0.123(5) Uani 0.679(13) 1 d D U P A 2
Cl1A Cl 0.2053(3) 0.3300(8) 0.4250(6) 0.0599(8) Uani 0.679(13) 1 d D . P A 2
O8B O 0.2273(8) 0.2978(12) 0.3691(7) 0.078(4) Uani 0.679(13) 1 d D U P A 2
O10B O 0.2514(6) 0.4022(11) 0.4721(8) 0.106(4) Uani 0.679(13) 1 d D U P A 2
O12A O 0.4304(16) 0.6801(18) 0.5680(15) 0.121(4) Uani 0.370(16) 1 d D U P B 2
Cl2A Cl 0.4066(15) 0.764(2) 0.5181(16) 0.0769(8) Uani 0.370(16) 1 d D U P B 2
O11A O 0.3438(15) 0.807(2) 0.5207(17) 0.111(4) Uani 0.370(16) 1 d D U P B 2
O14A O 0.382(3) 0.683(3) 0.466(3) 0.100(4) Uani 0.370(16) 1 d D U P B 2
O13A O 0.424(2) 0.836(3) 0.4730(16) 0.104(4) Uani 0.370(16) 1 d D U P B 2

loop_
_atom_site_aniso_label
_atom_site_aniso_U_11
_atom_site_aniso_U_22
_atom_site_aniso_U_33
_atom_site_aniso_U_23
_atom_site_aniso_U_13
_atom_site_aniso_U_12
C1 0.037(4) 0.059(4) 0.033(3) 0.014(3) 0.007(3) -0.001(3)
C2 0.059(5) 0.051(4) 0.055(4) 0.017(3) 0.007(4) -0.010(3)
C3 0.074(6) 0.079(6) 0.068(6) 0.032(5) 0.007(5) -0.012(5)
C4 0.090(7) 0.097(7) 0.053(5) 0.036(5) 0.020(5) -0.016(6)
C5 0.068(5) 0.086(6) 0.037(4) 0.016(4) 0.010(4) -0.005(4)
C6 0.048(4) 0.064(4) 0.036(3) 0.012(3) 0.013(3) 0.000(3)
C7 0.053(5) 0.068(5) 0.029(3) -0.002(3) 0.007(3) -0.005(3)
C8 0.074(5) 0.059(5) 0.041(4) -0.012(3) 0.010(4) -0.012(4)
C9 0.071(5) 0.075(5) 0.047(4) -0.015(4) 0.006(4) -0.002(4)
C10 0.104(8) 0.079(6) 0.066(6) -0.037(5) 0.016(5) -0.026(6)
C11 0.132(10) 0.068(6) 0.083(7) -0.040(5) 0.034(7) -0.026(6)
C12 0.094(7) 0.050(4) 0.058(5) -0.015(4) 0.027(4) -0.009(4)
C13 0.068(5) 0.043(4) 0.063(5) -0.008(3) 0.023(4) 0.003(3)
C14 0.061(5) 0.029(3) 0.045(4) -0.002(3) 0.017(3) -0.006(3)
C15 0.056(4) 0.035(3) 0.040(3) 0.004(3) 0.023(3) 0.001(3)
C16 0.085(6) 0.033(3) 0.054(4) 0.006(3) 0.035(4) 0.003(3)
C17 0.084(6) 0.052(4) 0.041(4) 0.016(3) 0.029(4) 0.013(4)
C18 0.060(5) 0.058(4) 0.036(3) -0.003(3) 0.020(3) -0.005(4)
C19 0.045(4) 0.035(3) 0.037(3) -0.001(2) 0.016(3) -0.002(2)
C20 0.045(4) 0.035(3) 0.033(3) 0.008(3) 0.018(3) 0.004(3)
C21 0.032(4) 0.049(4) 0.034(4) -0.006(3) 0.008(3) 0.002(3)
C22 0.068(5) 0.050(4) 0.040(4) -0.003(3) 0.024(4) -0.005(3)
C23 0.070(5) 0.069(5) 0.033(4) -0.010(3) 0.025(4) -0.015(4)
C24 0.081(6) 0.062(5) 0.042(4) -0.015(3) 0.029(4) -0.012(4)
C25 0.065(5) 0.058(4) 0.052(4) -0.022(4) 0.023(4) -0.005(4)
C26 0.045(4) 0.043(3) 0.041(3) -0.008(3) 0.015(3) -0.001(3)
C27 0.064(5) 0.043(4) 0.042(4) -0.015(3) 0.016(3) -0.006(3)
C28 0.066(5) 0.047(4) 0.048(4) 0.009(3) 0.009(4) 0.008(3)
C29 0.074(5) 0.032(3) 0.059(4) 0.004(3) 0.021(4) 0.008(3)
C30 0.122(10) 0.049(5) 0.092(7) 0.016(5) 0.008(6) -0.001(5)
C31 0.129(10) 0.074(6) 0.067(6) 0.025(5) 0.032(6) 0.042(6)
C32 0.072(5) 0.057(4) 0.042(4) 0.016(3) 0.015(4) 0.010(4)
C33 0.070(5) 0.048(4) 0.043(4) 0.006(3) 0.021(4) 0.018(3)
C34 0.051(4) 0.051(4) 0.035(4) 0.006(3) 0.013(3) 0.007(3)
C35 0.041(4) 0.053(4) 0.031(3) -0.008(3) 0.008(3) 0.000(3)
C36 0.071(5) 0.065(5) 0.032(3) -0.004(3) 0.018(3) 0.004(4)
C37 0.097(7) 0.072(5) 0.037(4) -0.019(4) 0.015(4) 0.007(5)
C38 0.120(8) 0.057(5) 0.061(5) -0.025(4) 0.028(5) 0.020(5)
C39 0.079(6) 0.056(4) 0.040(4) -0.006(3) 0.014(4) 0.012(4)
C40 0.046(4) 0.037(3) 0.042(4) -0.007(3) 0.014(3) -0.004(3)
C41 0.108(6) 0.073(5) 0.137(7) 0.016(5) 0.066(5) -0.013(5)
C42 0.075(3) 0.073(3) 0.075(3) 0.002(2) 0.025(2) -0.024(2)
C43 0.075(3) 0.073(3) 0.075(3) 0.002(2) 0.025(2) -0.024(2)
C44 0.084(4) 0.161(6) 0.113(5) 0.027(4) 0.039(4) -0.005(4)
C45 0.084(4) 0.161(6) 0.113(5) 0.027(4) 0.039(4) -0.005(4)
C46 0.084(4) 0.161(6) 0.113(5) 0.027(4) 0.039(4) -0.005(4)
Cl1 0.0489(9) 0.0752(19) 0.0543(12) -0.0124(13) 0.0186(8) -0.0071(10)
Cl2 0.0889(15) 0.0370(19) 0.0861(16) -0.0042(12) 0.0140(12) 0.0040(12)
Co1 0.0427(4) 0.0284(3) 0.0310(3) 0.0005(3) 0.0113(3) -0.0004(4)
Cu1 0.0484(5) 0.0361(4) 0.0300(4) 0.0006(3) 0.0106(3) -0.0062(4)
Cu2 0.0474(5) 0.0351(4) 0.0289(4) -0.0015(3) 0.0101(3) 0.0058(3)
N1 0.051(3) 0.052(3) 0.037(3) 0.000(3) 0.012(3) -0.006(3)
N2 0.056(4) 0.038(3) 0.036(3) -0.003(2) 0.013(3) -0.006(3)
N3 0.055(4) 0.034(3) 0.037(3) 0.002(2) 0.010(3) 0.003(2)
N4 0.050(3) 0.043(3) 0.031(3) 0.000(2) 0.013(2) 0.010(2)
O1 0.051(3) 0.039(2) 0.029(2) 0.0051(18) 0.011(2) -0.007(2)
O2 0.052(3) 0.031(2) 0.032(2) 0.0036(17) 0.012(2) -0.0074(19)
O3 0.066(4) 0.043(3) 0.027(2) -0.0008(18) 0.017(2) 0.011(2)
O4 0.051(3) 0.039(2) 0.032(2) -0.0048(18) 0.008(2) 0.008(2)
O5 0.058(3) 0.039(3) 0.060(3) -0.009(2) 0.022(3) 0.002(2)
O6 0.075(3) 0.073(3) 0.075(3) 0.002(2) 0.025(2) -0.024(2)
O7 0.055(4) 0.104(5) 0.115(5) -0.010(4) 0.027(4) 0.011(3)
O11 0.128(9) 0.082(6) 0.116(10) -0.013(8) 0.042(8) 0.009(6)
O12 0.112(9) 0.075(7) 0.124(7) 0.019(6) -0.011(7) 0.009(6)
O13 0.086(8) 0.057(5) 0.141(10) -0.008(8) 0.014(8) -0.013(4)
O14 0.102(10) 0.082(8) 0.096(8) -0.013(7) 0.018(6) 0.003(6)
O15 0.084(4) 0.161(6) 0.113(5) 0.027(4) 0.039(4) -0.005(4)
O8A 0.062(4) 0.119(10) 0.052(7) -0.023(6) 0.021(5) 0.009(7)
O9A 0.101(8) 0.118(10) 0.125(10) 0.041(7) 0.016(7) -0.026(7)
O10A 0.081(6) 0.141(9) 0.095(8) -0.068(8) 0.034(7) -0.034(6)
O9B 0.101(8) 0.118(10) 0.125(10) 0.041(7) 0.016(7) -0.026(7)
Cl1A 0.0489(9) 0.0752(19) 0.0543(12) -0.0124(13) 0.0186(8) -0.0071(10)
O8B 0.062(4) 0.119(10) 0.052(7) -0.023(6) 0.021(5) 0.009(7)
O10B 0.081(6) 0.141(9) 0.095(8) -0.068(8) 0.034(7) -0.034(6)
O12A 0.112(9) 0.075(7) 0.124(7) 0.019(6) -0.011(7) 0.009(6)
Cl2A 0.0889(15) 0.0370(19) 0.0861(16) -0.0042(12) 0.0140(12) 0.0040(12)
O11A 0.128(9) 0.082(6) 0.116(10) -0.013(8) 0.042(8) 0.009(6)
O14A 0.102(10) 0.082(8) 0.096(8) -0.013(7) 0.018(6) 0.003(6)
O13A 0.086(8) 0.057(5) 0.141(10) -0.008(8) 0.014(8) -0.013(4)

loop_
_atom_type_symbol
_atom_type_description
_atom_type_scat_dispersion_real
_atom_type_scat_dispersion_imag
_atom_type_scat_source
C C 0.0033 0.0016 'International Tables Vol C Tables 4.2.6.8 and 6.1.1.4'
H H 0.0000 0.0000 'International Tables Vol C Tables 4.2.6.8 and 6.1.1.4'
Cl Cl 0.1484 0.1585 'International Tables Vol C Tables 4.2.6.8 and 6.1.1.4'
Co Co 0.3494 0.9721 'International Tables Vol C Tables 4.2.6.8 and 6.1.1.4'
Cu Cu 0.3201 1.2651 'International Tables Vol C Tables 4.2.6.8 and 6.1.1.4'
N N 0.0061 0.0033 'International Tables Vol C Tables 4.2.6.8 and 6.1.1.4'
O O 0.0106 0.0060 'International Tables Vol C Tables 4.2.6.8 and 6.1.1.4'

loop_
_geom_angle_atom_site_label_1
_geom_angle_atom_site_label_2
_geom_angle_atom_site_label_3
_geom_angle
C2 C1 C6 118.1(6)
O1 C1 C2 119.2(7)
O1 C1 C6 122.7(6)
C1 C2 H2 119.5
C1 C2 C3 121.0(8)
C3 C2 H2 119.5
C2 C3 H3 119.3
C4 C3 C2 121.5(9)
C4 C3 H3 119.3
C3 C4 H4 120.5
C3 C4 C5 119.0(8)
C5 C4 H4 120.5
C4 C5 H5 119.0
C4 C5 C6 122.0(8)
C6 C5 H5 119.0
C5 C6 C1 118.3(7)
C5 C6 C7 117.7(7)
C7 C6 C1 123.8(6)
C6 C7 H7 116.7
N1 C7 C6 126.5(7)
N1 C7 H7 116.7
C9 C8 H8 105.9
C9 C8 C13 111.8(7)
C13 C8 H8 105.9
N1 C8 H8 105.9
N1 C8 C9 118.5(7)
N1 C8 C13 108.0(6)
C8 C9 H9A 109.3
C8 C9 H9B 109.3
H9A C9 H9B 107.9
C10 C9 C8 111.8(7)
C10 C9 H9A 109.3
C10 C9 H9B 109.3
C9 C10 H10A 108.3
C9 C10 H10B 108.3
H10A C10 H10B 107.4
C11 C10 C9 116.0(8)
C11 C10 H10A 108.3
C11 C10 H10B 108.3
C10 C11 H11A 109.1
C10 C11 H11B 109.1
C10 C11 C12 112.4(8)
H11A C11 H11B 107.9
C12 C11 H11A 109.1
C12 C11 H11B 109.1
C11 C12 H12A 109.5
C11 C12 H12B 109.5
H12A C12 H12B 108.1
C13 C12 C11 110.8(7)
C13 C12 H12A 109.5
C13 C12 H12B 109.5
C8 C13 C12 111.9(7)
C8 C13 H13 106.9
C12 C13 H13 106.9
N2 C13 C8 107.9(6)
N2 C13 C12 115.9(6)
N2 C13 H13 106.9
C15 C14 H14 117.0
N2 C14 H14 117.0
N2 C14 C15 126.0(6)
C16 C15 C14 117.9(6)
C16 C15 C20 118.0(6)
C20 C15 C14 124.0(6)
C15 C16 H16 118.7
C17 C16 C15 122.6(7)
C17 C16 H16 118.7
C16 C17 H17 120.8
C16 C17 C18 118.3(7)
C18 C17 H17 120.8
C17 C18 H18 119.5
C19 C18 C17 121.1(7)
C19 C18 H18 119.5
C18 C19 H19 119.4
C20 C19 C18 121.1(6)
C20 C19 H19 119.4
C19 C20 C15 118.8(6)
O2 C20 C15 121.5(6)
O2 C20 C19 119.6(6)
C26 C21 C22 118.0(6)
O3 C21 C22 118.0(6)
O3 C21 C26 124.0(7)
C21 C22 H22 119.6
C23 C22 C21 120.8(7)
C23 C22 H22 119.6
C22 C23 H23 119.6
C22 C23 C24 120.7(8)
C24 C23 H23 119.6
C23 C24 H24 120.2
C25 C24 C23 119.5(7)
C25 C24 H24 120.2
C24 C25 H25 119.0
C24 C25 C26 122.0(7)
C26 C25 H25 119.0
C21 C26 C25 118.7(7)
C21 C26 C27 124.7(6)
C25 C26 C27 116.5(6)
C26 C27 H27 117.8
N3 C27 C26 124.4(7)
N3 C27 H27 117.8
C29 C28 H28 107.2
C29 C28 N3 115.1(6)
C33 C28 H28 107.2
C33 C28 C29 112.7(6)
C33 C28 N3 107.2(6)
N3 C28 H28 107.2
C28 C29 H29A 109.8
C28 C29 H29B 109.8
C28 C29 C30 109.2(7)
H29A C29 H29B 108.3
C30 C29 H29A 109.8
C30 C29 H29B 109.8
C29 C30 H30A 108.4
C29 C30 H30B 108.4
H30A C30 H30B 107.5
C31 C30 C29 115.3(8)
C31 C30 H30A 108.4
C31 C30 H30B 108.4
C30 C31 H31A 108.9
C30 C31 H31B 108.9
C30 C31 C32 113.5(8)
H31A C31 H31B 107.7
C32 C31 H31A 108.9
C32 C31 H31B 108.9
C31 C32 H32A 109.2
C31 C32 H32B 109.2
C31 C32 C33 112.0(6)
H32A C32 H32B 107.9
C33 C32 H32A 109.2
C33 C32 H32B 109.2
C28 C33 C32 110.8(7)
C28 C33 H33 106.7
C32 C33 H33 106.7
N4 C33 C28 107.6(6)
N4 C33 C32 117.7(6)
N4 C33 H33 106.7
C35 C34 H34 117.7
N4 C34 H34 117.7
N4 C34 C35 124.6(7)
C36 C35 C34 115.9(6)
C36 C35 C40 118.4(6)
C40 C35 C34 125.8(6)
C35 C36 H36 119.1
C37 C36 C35 121.7(7)
C37 C36 H36 119.1
C36 C37 H37 120.7
C36 C37 C38 118.7(7)
C38 C37 H37 120.7
C37 C38 H38 119.2
C39 C38 C37 121.5(8)
C39 C38 H38 119.2
C38 C39 H39 119.4
C38 C39 C40 121.1(8)
C40 C39 H39 119.4
C39 C40 C35 118.5(6)
O4 C40 C35 123.0(6)
O4 C40 C39 118.5(6)
H41A C41 H41B 109.5
H41A C41 H41C 109.5
H41B C41 H41C 109.5
C42 C41 H41A 109.5
C42 C41 H41B 109.5
C42 C41 H41C 109.5
C43 C42 C41 115.8(8)
O6 C42 C41 122.1(8)
O6 C42 C43 122.1(7)
C42 C43 H43A 109.5
C42 C43 H43B 109.5
C42 C43 H43C 109.5
H43A C43 H43B 109.5
H43A C43 H43C 109.5
H43B C43 H43C 109.5
H44A C44 H44B 109.5
H44A C44 H44C 109.5
H44B C44 H44C 109.5
C45 C44 H44A 109.5
C45 C44 H44B 109.5
C45 C44 H44C 109.5
C44 C45 C46 121.9(14)
O15 C45 C44 117.2(16)
O15 C45 C46 120.9(14)
C45 C46 H46A 109.5
C45 C46 H46B 109.5
C45 C46 H46C 109.5
H46A C46 H46B 109.5
H46A C46 H46C 109.5
H46B C46 H46C 109.5
O7 Cl1 O8A 111(2)
O7 Cl1 O9A 113(2)
O8A Cl1 O9A 105(2)
O10A Cl1 O7 103.3(16)
O10A Cl1 O8A 111(2)
O10A Cl1 O9A 115(2)
O12 Cl2 O11 111.7(15)
O12 Cl2 O13 96.4(16)
O12 Cl2 O14 117.2(15)
O13 Cl2 O11 106.0(17)
O14 Cl2 O11 113.9(19)
O14 Cl2 O13 109.7(17)
Cu1 Co1 Cu2 93.00(2)
O1 Co1 Cu1 39.18(12)
O1 Co1 Cu2 124.62(13)
O1 Co1 O4 163.17(14)
O2 Co1 Cu1 38.82(13)
O2 Co1 Cu2 76.55(14)
O2 Co1 O1 74.70(18)
O2 Co1 O3 87.25(15)
O2 Co1 O4 94.07(19)
O2 Co1 O6 169.1(2)
O3 Co1 Cu1 78.47(15)
O3 Co1 Cu2 38.63(12)
O3 Co1 O1 93.68(19)
O3 Co1 O4 72.96(18)
O4 Co1 Cu1 125.70(13)
O4 Co1 Cu2 39.02(12)
O5 Co1 Cu1 99.89(15)
O5 Co1 Cu2 132.55(16)
O5 Co1 O1 90.9(2)
O5 Co1 O2 85.6(2)
O5 Co1 O3 170.2(2)
O5 Co1 O4 100.8(2)
O5 Co1 O6 89.0(3)
O6 Co1 Cu1 133.70(18)
O6 Co1 Cu2 113.9(2)
O6 Co1 O1 96.0(2)
O6 Co1 O3 99.1(2)
O6 Co1 O4 96.2(2)
N1 Cu1 Co1 133.89(19)
N2 Cu1 Co1 127.94(18)
N2 Cu1 N1 85.9(3)
O1 Cu1 Co1 44.50(14)
O1 Cu1 N1 95.0(2)
O1 Cu1 N2 166.4(3)
O2 Cu1 Co1 43.19(13)
O2 Cu1 N1 175.2(3)
O2 Cu1 N2 94.2(2)
O2 Cu1 O1 83.79(18)
N3 Cu2 Co1 128.29(18)
N4 Cu2 Co1 135.70(16)
N4 Cu2 N3 85.5(2)
N4 Cu2 O4 96.2(2)
O3 Cu2 Co1 44.07(14)
O3 Cu2 N3 95.5(2)
O3 Cu2 N4 178.6(3)
O3 Cu2 O4 83.05(19)
O4 Cu2 Co1 44.64(14)
O4 Cu2 N3 167.9(3)
C7 N1 C8 123.7(6)
C7 N1 Cu1 125.2(6)
C8 N1 Cu1 111.1(4)
C13 N2 Cu1 111.4(4)
C14 N2 C13 123.1(6)
C14 N2 Cu1 125.1(5)
C27 N3 C28 123.6(6)
C27 N3 Cu2 125.5(5)
C28 N3 Cu2 110.9(4)
C33 N4 Cu2 112.2(4)
C34 N4 C33 122.2(6)
C34 N4 Cu2 125.5(5)
C1 O1 Co1 135.5(4)
C1 O1 Cu1 125.5(4)
Cu1 O1 Co1 96.32(18)
C20 O2 Co1 132.7(5)
C20 O2 Cu1 126.6(4)
Cu1 O2 Co1 98.00(19)
C21 O3 Co1 132.3(5)
C21 O3 Cu2 124.5(4)
Cu2 O3 Co1 97.30(19)
C40 O4 Co1 134.0(4)
C40 O4 Cu2 125.0(4)
Cu2 O4 Co1 96.35(19)
Co1 O5 H5A 103(6)
Co1 O5 H5B 108(6)
H5A O5 H5B 111(9)
C42 O6 Co1 154.1(6)
O7 Cl1A O9B 108.2(9)
O7 Cl1A O8B 108.9(10)
O7 Cl1A O10B 113.4(9)
O8B Cl1A O9B 108.0(11)
O10B Cl1A O9B 106.4(11)
O10B Cl1A O8B 111.7(10)
O12A Cl2A O11A 111(2)
O12A Cl2A O14A 81(3)
O12A Cl2A O13A 146(3)
O14A Cl2A O11A 104(3)
O14A Cl2A O13A 99(3)
O13A Cl2A O11A 102(3)

loop_
_geom_bond_atom_site_label_1
_geom_bond_atom_site_label_2
_geom_bond_distance
C1 C2 1.387(10)
C1 C6 1.435(11)
C1 O1 1.332(8)
C2 H2 0.9300
C2 C3 1.397(12)
C3 H3 0.9300
C3 C4 1.351(14)
C4 H4 0.9300
C4 C5 1.387(13)
C5 H5 0.9300
C5 C6 1.400(10)
C6 C7 1.433(11)
C7 H7 0.9300
C7 N1 1.260(10)
C8 H8 0.9800
C8 C9 1.512(8)
C8 C13 1.514(8)
C8 N1 1.467(10)
C9 H9A 0.9700
C9 H9B 0.9700
C9 C10 1.511(9)
C10 H10A 0.9700
C10 H10B 0.9700
C10 C11 1.493(9)
C11 H11A 0.9700
C11 H11B 0.9700
C11 C12 1.527(8)
C12 H12A 0.9700
C12 H12B 0.9700
C12 C13 1.523(8)
C13 H13 0.9800
C13 N2 1.478(9)
C14 H14 0.9300
C14 C15 1.457(10)
C14 N2 1.264(9)
C15 C16 1.410(10)
C15 C20 1.424(9)
C16 H16 0.9300
C16 C17 1.370(11)
C17 H17 0.9300
C17 C18 1.390(11)
C18 H18 0.9300
C18 C19 1.387(10)
C19 H19 0.9300
C19 C20 1.384(10)
C20 O2 1.331(8)
C21 C22 1.416(11)
C21 C26 1.403(10)
C21 O3 1.340(8)
C22 H22 0.9300
C22 C23 1.369(10)
C23 H23 0.9300
C23 C24 1.379(11)
C24 H24 0.9300
C24 C25 1.351(12)
C25 H25 0.9300
C25 C26 1.407(10)
C26 C27 1.458(10)
C27 H27 0.9300
C27 N3 1.277(9)
C28 H28 0.9800
C28 C29 1.513(8)
C28 C33 1.493(8)
C28 N3 1.513(9)
C29 H29A 0.9700
C29 H29B 0.9700
C29 C30 1.517(8)
C30 H30A 0.9700
C30 H30B 0.9700
C30 C31 1.489(9)
C31 H31A 0.9700
C31 H31B 0.9700
C31 C32 1.506(8)
C32 H32A 0.9700
C32 H32B 0.9700
C32 C33 1.507(7)
C33 H33 0.9800
C33 N4 1.466(9)
C34 H34 0.9300
C34 C35 1.447(10)
C34 N4 1.280(9)
C35 C36 1.411(9)
C35 C40 1.415(10)
C36 H36 0.9300
C36 C37 1.365(12)
C37 H37 0.9300
C37 C38 1.375(13)
C38 H38 0.9300
C38 C39 1.367(11)
C39 H39 0.9300
C39 C40 1.385(10)
C40 O4 1.338(8)
C41 H41A 0.9600
C41 H41B 0.9600
C41 H41C 0.9600
C41 C42 1.465(10)
C42 C43 1.446(10)
C42 O6 1.197(10)
C43 H43A 0.9600
C43 H43B 0.9600
C43 H43C 0.9600
C44 H44A 0.9600
C44 H44B 0.9600
C44 H44C 0.9600
C44 C45 1.500(19)
C45 C46 1.50(2)
C45 O15 1.147(18)
C46 H46A 0.9600
C46 H46B 0.9600
C46 H46C 0.9600
Cl1 O7 1.421(11)
Cl1 O8A 1.422(11)
Cl1 O9A 1.424(11)
Cl1 O10A 1.420(11)
Cl2 O11 1.451(10)
Cl2 O12 1.433(11)
Cl2 O13 1.449(10)
Cl2 O14 1.441(9)
Co1 Cu1 3.0137(12)
Co1 Cu2 3.0282(11)
Co1 O1 2.125(5)
Co1 O2 2.083(4)
Co1 O3 2.123(5)
Co1 O4 2.141(5)
Co1 O5 2.064(5)
Co1 O6 2.086(6)
Cu1 N1 1.932(6)
Cu1 N2 1.928(6)
Cu1 O1 1.916(4)
Cu1 O2 1.908(5)
Cu2 N3 1.925(6)
Cu2 N4 1.914(5)
Cu2 O3 1.906(5)
Cu2 O4 1.918(4)
O5 H5A 0.814(15)
O5 H5B 0.817(15)
O7 Cl1A 1.419(8)
O9B Cl1A 1.427(9)
Cl1A O8B 1.421(8)
Cl1A O10B 1.420(9)
O12A Cl2A 1.439(12)
Cl2A O11A 1.452(11)
Cl2A O14A 1.441(11)
Cl2A O13A 1.448(11)

loop_
_twin_individual_id
_twin_individual_mass_fraction_refined
1 0.80(2)
2 0.20(2)
